data_4000559
_journal_name_full 'Chemistry of Materials'
_journal_paper_doi 10.1021/cm047959w
_journal_year 2005
_chemical_formula_sum 'Co2 Si7 Yb2.5'
_chemical_formula_weight 747.1
_space_group_IT_number 14
_symmetry_cell_setting monoclinic
_symmetry_space_group_name_Hall '-P 2ybc'
_symmetry_space_group_name_H-M 'P 1 21/c 1'
_cell_angle_alpha 90
_cell_angle_beta 98.946(7)
_cell_angle_gamma 90
_cell_formula_units_Z 4
_cell_length_a 12.2552(6)
_cell_length_b 7.7537(7)
_cell_length_c 7.6730(11)
_cell_volume 720.24(13)
_exptl_crystal_density_diffrn 6.8873(12)
_cod_original_sg_symbol_Hall '-P 2ycb'
_cod_original_sg_symbol_H-M 'P 21/c'
_cod_database_code 4000559

loop_
_symmetry_equiv_pos_site_id
_symmetry_equiv_pos_as_xyz
1 x,y,z
2 -x,1/2+y,1/2-z
3 -x,-y,-z
4 x,1/2-y,1/2+z

loop_
_atom_site_label
_atom_site_type_symbol
_atom_site_fract_x
_atom_site_fract_y
_atom_site_fract_z
_atom_site_adp_type
_atom_site_U_iso_or_equiv
_atom_site_symmetry_multiplicity
_atom_site_occupancy
_atom_site_calc_flag
_atom_site_refinement_flags
_atom_site_disorder_assembly
_atom_site_disorder_group
Yb1 Yb 0.5 0 0 Uani 0.00497(10) 2 1 d . . .
Yb2 Yb 0.86516(10) 0.25210(7) -0.15883(9) Uani 0.0054(3) 4 1 d . . .
Yb3 Yb 0.13452(10) 0.24880(6) 0.16099(10) Uani 0.0051(3) 4 1 d . . .
Co1 Co 0.49977(13) 0.37393(14) 0.12680(13) Uani 0.0052(3) 4 1 d . . .
Co2 Co 0.75025(7) -0.0001(3) 0.06111(14) Uani 0.0044(2) 4 1 d . . .
Si1 Si 0.4996(3) -0.3346(3) 0.1661(3) Uani 0.0067(6) 4 1 d . . .
Si3 Si 0.32006(18) -0.0053(8) 0.2315(3) Uani 0.0057(7) 4 1 d . . .
Si5 Si 0.67888(18) -0.0062(9) 0.3191(3) Uani 0.0055(7) 4 1 d . . .
Si6 Si 0.93963(16) 0.5008(11) 0.1105(7) Uani 0.0069(5) 4 1 d . . .
Si4 Si 0.6783(5) 0.2741(7) 0.0507(6) Uani 0.0057(12) 4 1 d . . .
Si7 Si 0.94099(15) -0.0003(11) 0.1093(7) Uani 0.0062(5) 4 1 d . . .
Si2 Si 0.6791(5) -0.2742(7) 0.0406(6) Uani 0.0051(12) 4 1 d . . .
